data_2242393
loop_
_publ_author_name
'Zukerman-Schpector, Julio'
'Soto-Monsalve, Monica'
'De Almeida Santos, Regina H.'
'Garcia, Ariel L. L.'
'Correia, Carlos Roque D.'
'Jotani, Mukesh M.'
'Tiekink, Edward R. T.'

_publ_section_title
;
 (4-Nitrophenyl)methyl 2,3-dihydro-1<i>H</i>-pyrrole-1-carboxylate:
 crystal structure and Hirshfeld analysis
;
_journal_coeditor_code HB7736
_journal_issue 3
_journal_name_full 'Acta Crystallographica Section E'
_journal_page_first 371
_journal_page_last 375
_journal_paper_doi 10.1107/S2056989018002451
_journal_volume 74
_journal_year 2018
_chemical_formula_iupac 'C12 H12 N2 O4'
_chemical_formula_moiety 'C12 H12 N2 O4'
_chemical_formula_sum 'C12 H12 N2 O4'
_chemical_formula_weight 248.24
_chemical_name_systematic
;
(4-Nitrophenyl)methyl 2,3-dihydro-1<i>H</i>-pyrrole-1-carboxylate
;
_space_group_crystal_system monoclinic
_space_group_IT_number 14
_space_group_name_Hall '-P 2yn'
_space_group_name_H-M_alt 'P 1 21/n 1'
_symmetry_space_group_name_Hall '-P 2yn'
_symmetry_space_group_name_H-M 'P 1 21/n 1'
_atom_sites_solution_hydrogens geom
_audit_creation_method SHELXL-2014/6
_cell_angle_alpha 90
_cell_angle_beta 96.1020(10)
_cell_angle_gamma 90
_cell_formula_units_Z 4
_cell_length_a 9.0385(3)
_cell_length_b 12.2518(4)
_cell_length_c 10.5452(3)
_cell_measurement_reflns_used 9984
_cell_measurement_temperature 290(2)
_cell_measurement_theta_max 26.45
_cell_measurement_theta_min 2.56
_cell_volume 1161.14(6)
_computing_cell_refinement
;
SAINT (Bruker, 2009)
;
_computing_data_collection
;
APEX2 (Bruker, 2009)
;
_computing_data_reduction
;
SAINT (Bruker, 2009)
;
_computing_molecular_graphics
;
ORTEP-3 for Windows (Farrugia, 2012) and DIAMOND (Brandenburg,
2006)
;
_computing_publication_material
;
<i>MarvinSketch</i> (ChemAxon, 2010) and publCIF (Westrip, 2010)
;
_computing_structure_refinement
;
SHELXL2014 (Sheldrick, 2015)
;
_computing_structure_solution
;
SIR2014 (Burla <i>et al.</i>, 2015)
;
_diffrn_ambient_temperature 290(2)
_diffrn_measured_fraction_theta_full 0.998
_diffrn_measured_fraction_theta_max 0.995
_diffrn_measurement_device_type 'Bruker APEXII CCD'
_diffrn_measurement_method '\f and \w scans'
_diffrn_radiation_type MoK\a
_diffrn_radiation_wavelength 0.71073
_diffrn_reflns_av_R_equivalents 0.0232
_diffrn_reflns_limit_h_max 11
_diffrn_reflns_limit_h_min -9
_diffrn_reflns_limit_k_max 15
_diffrn_reflns_limit_k_min -15
_diffrn_reflns_limit_l_max 13
_diffrn_reflns_limit_l_min -13
_diffrn_reflns_number 23727
_diffrn_reflns_theta_full 25.242
_diffrn_reflns_theta_max 26.457
_diffrn_reflns_theta_min 2.557
_exptl_absorpt_coefficient_mu 0.108
_exptl_absorpt_correction_T_max 0.7454
_exptl_absorpt_correction_T_min 0.7236
_exptl_absorpt_correction_type multi-scan
_exptl_absorpt_process_details
;
(SADABS; Sheldrick, 1995)
;
_exptl_crystal_colour yellow
_exptl_crystal_density_diffrn 1.420
_exptl_crystal_description irregular
_exptl_crystal_F_000 520
_exptl_crystal_size_max 0.520
_exptl_crystal_size_mid 0.220
_exptl_crystal_size_min 0.140
_refine_diff_density_max 0.162
_refine_diff_density_min -0.184
_refine_ls_extinction_method none
_refine_ls_goodness_of_fit_ref 1.089
_refine_ls_hydrogen_treatment constr
_refine_ls_matrix_type full
_refine_ls_number_parameters 163
_refine_ls_number_reflns 2394
_refine_ls_number_restraints 0
_refine_ls_restrained_S_all 1.089
_refine_ls_R_factor_all 0.0482
_refine_ls_R_factor_gt 0.0408
_refine_ls_shift/su_max 0.000
_refine_ls_shift/su_mean 0.000
_refine_ls_structure_factor_coef Fsqd
_refine_ls_weighting_details 'w=1/[\s^2^(Fo^2^)+(0.0501P)^2^+0.3399P] where P=(Fo^2^+2Fc^2^)/3'
_refine_ls_weighting_scheme calc
_refine_ls_wR_factor_gt 0.1098
_refine_ls_wR_factor_ref 0.1171
_reflns_number_gt 2013
_reflns_number_total 2394
_reflns_threshold_expression 'I > 2\s(I)'
_cod_data_source_file hb7736sup1.cif
_cod_data_source_block I
_cod_database_code 2242393
_shelx_space_group_comment
;
The symmetry employed for this shelxl refinement is uniquely defined
by the following loop, which should always be used as a source of
symmetry information in preference to the above space-group names.
They are only intended as comments.
;
_shelx_estimated_absorpt_t_min 0.946
_shelx_estimated_absorpt_t_max 0.985

loop_
_space_group_symop_operation_xyz
'x, y, z'
'-x+1/2, y+1/2, -z+1/2'
'-x, -y, -z'
'x-1/2, -y-1/2, z-1/2'

loop_
_atom_site_type_symbol
_atom_site_label
_atom_site_fract_x
_atom_site_fract_y
_atom_site_fract_z
_atom_site_U_iso_or_equiv
_atom_site_adp_type
_atom_site_calc_flag
_atom_site_occupancy
O O1 0.95640(13) 0.32527(10) 0.51064(14) 0.0665(4) Uani d 1
O O2 0.73098(11) 0.38092(8) 0.41873(11) 0.0489(3) Uani d 1
O O3 0.20267(15) 0.75353(13) 0.19648(17) 0.0896(5) Uani d 1
O O4 0.34938(16) 0.88645(10) 0.24771(15) 0.0720(4) Uani d 1
N N1 0.77129(13) 0.20438(10) 0.45899(13) 0.0468(3) Uani d 1
N N2 0.32222(15) 0.78902(12) 0.24108(13) 0.0532(3) Uani d 1
C C1 0.86033(17) 0.10688(13) 0.49447(17) 0.0514(4) Uani d 1
H H1A 0.8888 0.1046 0.5858 0.062 Uiso calc 1
H H1B 0.9495 0.1052 0.4508 0.062 Uiso calc 1
C C2 0.75720(19) 0.01184(14) 0.45210(19) 0.0581(4) Uani d 1
H H2A 0.7987 -0.0322 0.3881 0.070 Uiso calc 1
H H2B 0.7401 -0.0342 0.5239 0.070 Uiso calc 1
C C3 0.61637(18) 0.06612(14) 0.39787(18) 0.0558(4) Uani d 1
H H3 0.5308 0.0292 0.3652 0.067 Uiso calc 1
C C4 0.62960(16) 0.17304(13) 0.40258(16) 0.0505(4) Uani d 1
H H4 0.5549 0.2216 0.3725 0.061 Uiso calc 1
C C5 0.83046(16) 0.30513(12) 0.46670(15) 0.0443(3) Uani d 1
C C6 0.78181(17) 0.49186(12) 0.42996(17) 0.0490(4) Uani d 1
H H6A 0.8665 0.5019 0.3819 0.059 Uiso calc 1
H H6B 0.8127 0.5089 0.5186 0.059 Uiso calc 1
C C7 0.65706(15) 0.56621(11) 0.37923(13) 0.0400(3) Uani d 1
C C8 0.51427(16) 0.52938(12) 0.33957(14) 0.0442(3) Uani d 1
H H8 0.4927 0.4553 0.3436 0.053 Uiso calc 1
C C9 0.40373(17) 0.60201(12) 0.29406(15) 0.0445(3) Uani d 1
H H9 0.3082 0.5774 0.2672 0.053 Uiso calc 1
C C10 0.43818(16) 0.71143(12) 0.28935(13) 0.0414(3) Uani d 1
C C11 0.57881(17) 0.75032(12) 0.32932(16) 0.0481(4) Uani d 1
H H11 0.5996 0.8246 0.3262 0.058 Uiso calc 1
C C12 0.68753(17) 0.67727(12) 0.37385(16) 0.0478(4) Uani d 1
H H12 0.7828 0.7025 0.4007 0.057 Uiso calc 1

loop_
_atom_site_aniso_label
_atom_site_aniso_U_11
_atom_site_aniso_U_22
_atom_site_aniso_U_33
_atom_site_aniso_U_12
_atom_site_aniso_U_13
_atom_site_aniso_U_23
O1 0.0418(6) 0.0487(7) 0.1027(10) -0.0039(5) -0.0220(6) 0.0065(6)
O2 0.0409(6) 0.0331(5) 0.0694(7) 0.0014(4) -0.0086(5) 0.0017(4)
O3 0.0510(8) 0.0752(10) 0.1334(14) 0.0052(7) -0.0338(8) 0.0061(9)
O4 0.0699(9) 0.0433(7) 0.0990(10) 0.0135(6) -0.0083(7) 0.0061(6)
N1 0.0352(6) 0.0369(6) 0.0660(8) 0.0025(5) -0.0052(5) 0.0040(6)
N2 0.0467(8) 0.0498(8) 0.0610(8) 0.0086(6) -0.0039(6) 0.0025(6)
C1 0.0442(8) 0.0408(8) 0.0681(10) 0.0078(6) 0.0017(7) 0.0066(7)
C2 0.0561(10) 0.0417(8) 0.0766(11) 0.0010(7) 0.0070(8) 0.0059(8)
C3 0.0440(8) 0.0476(9) 0.0752(11) -0.0077(7) 0.0032(8) -0.0010(8)
C4 0.0342(8) 0.0459(8) 0.0696(10) -0.0006(6) -0.0026(7) 0.0024(7)
C5 0.0363(7) 0.0403(8) 0.0545(8) 0.0023(6) -0.0034(6) 0.0027(6)
C6 0.0432(8) 0.0352(7) 0.0660(10) -0.0034(6) -0.0066(7) 0.0011(7)
C7 0.0387(7) 0.0369(7) 0.0435(7) 0.0005(6) -0.0006(6) -0.0008(6)
C8 0.0447(8) 0.0347(7) 0.0519(8) -0.0042(6) -0.0009(6) 0.0008(6)
C9 0.0367(7) 0.0434(8) 0.0516(8) -0.0046(6) -0.0028(6) -0.0015(6)
C10 0.0391(7) 0.0406(8) 0.0434(7) 0.0050(6) -0.0007(6) -0.0006(6)
C11 0.0461(8) 0.0325(7) 0.0640(9) -0.0023(6) -0.0019(7) -0.0013(6)
C12 0.0370(8) 0.0392(8) 0.0647(9) -0.0040(6) -0.0056(7) -0.0029(7)

loop_
_atom_type_symbol
_atom_type_description
_atom_type_scat_dispersion_real
_atom_type_scat_dispersion_imag
_atom_type_scat_source
C C 0.0033 0.0016 'International Tables Vol C Tables 4.2.6.8 and 6.1.1.4'
H H 0.0000 0.0000 'International Tables Vol C Tables 4.2.6.8 and 6.1.1.4'
N N 0.0061 0.0033 'International Tables Vol C Tables 4.2.6.8 and 6.1.1.4'
O O 0.0106 0.0060 'International Tables Vol C Tables 4.2.6.8 and 6.1.1.4'

loop_
_geom_angle_atom_site_label_1
_geom_angle_atom_site_label_2
_geom_angle_atom_site_label_3
_geom_angle
C5 O2 C6 115.15(11)
C5 N1 C4 127.92(13)
C5 N1 C1 121.91(12)
C4 N1 C1 109.61(12)
O3 N2 O4 122.62(15)
O3 N2 C10 118.50(14)
O4 N2 C10 118.88(14)
N1 C1 C2 104.18(12)
N1 C1 H1A 110.9
C2 C1 H1A 110.9
N1 C1 H1B 110.9
C2 C1 H1B 110.9
H1A C1 H1B 108.9
C3 C2 C1 103.94(13)
C3 C2 H2A 111.0
C1 C2 H2A 111.0
C3 C2 H2B 111.0
C1 C2 H2B 111.0
H2A C2 H2B 109.0
C4 C3 C2 110.99(14)
C4 C3 H3 124.5
C2 C3 H3 124.5
C3 C4 N1 111.26(14)
C3 C4 H4 124.4
N1 C4 H4 124.4
O1 C5 N1 124.29(13)
O1 C5 O2 124.40(14)
N1 C5 O2 111.31(12)
O2 C6 C7 108.85(12)
O2 C6 H6A 109.9
C7 C6 H6A 109.9
O2 C6 H6B 109.9
C7 C6 H6B 109.9
H6A C6 H6B 108.3
C8 C7 C12 119.16(13)
C8 C7 C6 123.24(13)
C12 C7 C6 117.59(12)
C9 C8 C7 120.57(14)
C9 C8 H8 119.7
C7 C8 H8 119.7
C10 C9 C8 118.68(13)
C10 C9 H9 120.7
C8 C9 H9 120.7
C9 C10 C11 121.93(14)
C9 C10 N2 119.17(13)
C11 C10 N2 118.90(13)
C12 C11 C10 118.75(14)
C12 C11 H11 120.6
C10 C11 H11 120.6
C11 C12 C7 120.90(13)
C11 C12 H12 119.5
C7 C12 H12 119.5

loop_
_geom_bond_atom_site_label_1
_geom_bond_atom_site_label_2
_geom_bond_distance
O1 C5 1.2080(18)
O2 C5 1.3527(17)
O2 C6 1.4356(17)
O3 N2 1.2123(18)
O4 N2 1.2193(18)
N1 C5 1.3442(19)
N1 C4 1.4070(18)
N1 C1 1.4665(18)
N2 C10 1.4656(19)
C1 C2 1.528(2)
C1 H1A 0.9700
C1 H1B 0.9700
C2 C3 1.495(2)
C2 H2A 0.9700
C2 H2B 0.9700
C3 C4 1.316(2)
C3 H3 0.9300
C4 H4 0.9300
C6 C7 1.503(2)
C6 H6A 0.9700
C6 H6B 0.9700
C7 C8 1.389(2)
C7 C12 1.391(2)
C8 C9 1.385(2)
C8 H8 0.9300
C9 C10 1.378(2)
C9 H9 0.9300
C10 C11 1.381(2)
C11 C12 1.374(2)
C11 H11 0.9300
C12 H12 0.9300

loop_
_geom_hbond_atom_site_label_D
_geom_hbond_atom_site_label_H
_geom_hbond_atom_site_label_A
_geom_hbond_site_symmetry_A
_geom_hbond_distance_DH
_geom_hbond_distance_HA
_geom_hbond_distance_DA
_geom_hbond_angle_DHA
C4 H4 O3 2_545 0.93 2.40 3.227(2) 149
C12 H12 O1 3_766 0.93 2.47 3.318(2) 152
N2 O4 Cg1 3_666 1.2193(18) 3.4233(17) 3.6327(16) 89.94(10)

loop_
_geom_torsion_atom_site_label_1
_geom_torsion_atom_site_label_2
_geom_torsion_atom_site_label_3
_geom_torsion_atom_site_label_4
_geom_torsion
C5 N1 C1 C2 -171.59(15)
C4 N1 C1 C2 0.51(18)
N1 C1 C2 C3 -0.98(18)
C1 C2 C3 C4 1.2(2)
C2 C3 C4 N1 -0.9(2)
C5 N1 C4 C3 171.74(16)
C1 N1 C4 C3 0.2(2)
C4 N1 C5 O1 -175.78(17)
C1 N1 C5 O1 -5.2(3)
C4 N1 C5 O2 4.1(2)
C1 N1 C5 O2 174.65(14)
C6 O2 C5 O1 -3.7(2)
C6 O2 C5 N1 176.46(13)
C5 O2 C6 C7 -176.99(13)
O2 C6 C7 C8 5.1(2)
O2 C6 C7 C12 -175.74(14)
C12 C7 C8 C9 0.6(2)
C6 C7 C8 C9 179.78(14)
C7 C8 C9 C10 -0.2(2)
C8 C9 C10 C11 -0.4(2)
C8 C9 C10 N2 179.85(13)
O3 N2 C10 C9 -6.2(2)
O4 N2 C10 C9 173.50(15)
O3 N2 C10 C11 174.03(17)
O4 N2 C10 C11 -6.2(2)
C9 C10 C11 C12 0.6(2)
N2 C10 C11 C12 -179.62(14)
C10 C11 C12 C7 -0.2(2)
C8 C7 C12 C11 -0.4(2)
C6 C7 C12 C11 -179.60(15)

_cod_database_fobs_code 2242393
